data_2209122
loop_
_publ_author_name
'Beckmann, Jens'
'Duthie, Andrew'
'Fesser, Petra'

_publ_section_title
;
 2-(2-Pyridylamino)pyridinium chloride phosphorous acid:
 one-dimensional hydrogen-bonded and \p--\p stacked supramolecular
 chains
;
_journal_coeditor_code CI2031
_journal_issue 6
_journal_name_full 'Acta Crystallographica Section E'
_journal_page_first o2151
_journal_page_last o2152
_journal_paper_doi 10.1107/S1600536806015510
_journal_volume 62
_journal_year 2006
_chemical_formula_iupac 'C10 H10 N3 +, Cl -, H3 O3 P'
_chemical_formula_moiety 'C10 H10 N3 +, Cl -, H3 O3 P'
_chemical_formula_sum 'C10 H13 Cl N3 O3 P'
_chemical_formula_weight 289.65
_chemical_name_common
;
Phosphorous acid 2-(2-pyridylamino)pyridinium chloride
;
_chemical_name_systematic
;
2-(2-Pyridylamino)pyridinium chloride phosphorous acid
;
_space_group_IT_number 2
_symmetry_cell_setting triclinic
_symmetry_space_group_name_Hall '-P 1'
_symmetry_space_group_name_H-M 'P -1'
_atom_sites_solution_hydrogens geom
_atom_sites_solution_primary direct
_atom_sites_solution_secondary difmap
_audit_creation_method SHELXL-97
_cell_angle_alpha 76.288(3)
_cell_angle_beta 74.840(3)
_cell_angle_gamma 70.054(3)
_cell_formula_units_Z 2
_cell_length_a 7.5040(10)
_cell_length_b 8.8400(10)
_cell_length_c 10.7100(10)
_cell_measurement_reflns_used 6685
_cell_measurement_temperature 173(2)
_cell_measurement_theta_max 30.53
_cell_measurement_theta_min 2.00
_cell_volume 635.98(13)
_computing_cell_refinement 'SAINT (Bruker, 2000)'
_computing_data_collection 'SMART (Bruker, 2000)'
_computing_data_reduction SAINT
_computing_molecular_graphics 'DIAMOND (Bergerhoff <i>et al.</i>,  1996)'
_computing_publication_material SHELXL97
_computing_structure_refinement 'SHELXL97 (Sheldrick, 1997)'
_computing_structure_solution 'SHELXS97 (Sheldrick, 1997)'
_diffrn_ambient_temperature 173(2)
_diffrn_measured_fraction_theta_full 0.984
_diffrn_measured_fraction_theta_max 0.984
_diffrn_measurement_device_type 'Bruker SMART CCD area-detector'
_diffrn_measurement_method '\f and \w'
_diffrn_radiation_monochromator graphite
_diffrn_radiation_source 'fine-focus sealed tube'
_diffrn_radiation_type MoK\a
_diffrn_radiation_wavelength 0.71073
_diffrn_reflns_av_R_equivalents 0.0447
_diffrn_reflns_av_sigmaI/netI 0.0342
_diffrn_reflns_limit_h_max 10
_diffrn_reflns_limit_h_min -10
_diffrn_reflns_limit_k_max 12
_diffrn_reflns_limit_k_min -12
_diffrn_reflns_limit_l_max 15
_diffrn_reflns_limit_l_min -12
_diffrn_reflns_number 7690
_diffrn_reflns_theta_full 30.00
_diffrn_reflns_theta_max 30.00
_diffrn_reflns_theta_min 2.00
_diffrn_standards_number 0
_exptl_absorpt_coefficient_mu 0.430
_exptl_absorpt_correction_type none
_exptl_crystal_colour colourless
_exptl_crystal_density_diffrn 1.513
_exptl_crystal_density_method 'not measured'
_exptl_crystal_description Prism
_exptl_crystal_F_000 300
_exptl_crystal_size_max 0.50
_exptl_crystal_size_mid 0.24
_exptl_crystal_size_min 0.19
_refine_diff_density_max 0.504
_refine_diff_density_min -0.559
_refine_ls_extinction_method none
_refine_ls_goodness_of_fit_ref 1.051
_refine_ls_hydrogen_treatment mixed
_refine_ls_matrix_type full
_refine_ls_number_parameters 293
_refine_ls_number_reflns 3650
_refine_ls_number_restraints 33
_refine_ls_restrained_S_all 1.050
_refine_ls_R_factor_all 0.0424
_refine_ls_R_factor_gt 0.0387
_refine_ls_shift/su_max 0.001
_refine_ls_shift/su_mean 0.000
_refine_ls_structure_factor_coef Fsqd
_refine_ls_weighting_details 'calc w=1/[\s^2^(Fo^2^)+(0.0633P)^2^+0.1848P] where P=(Fo^2^+2Fc^2^)/3'
_refine_ls_weighting_scheme calc
_refine_ls_wR_factor_gt 0.1072
_refine_ls_wR_factor_ref 0.1100
_reflns_number_gt 3277
_reflns_number_total 3650
_reflns_threshold_expression I>2\s(I)
_cod_data_source_file ci2031.cif
_cod_data_source_block I
_cod_depositor_comments
;
The following automatic conversions were performed:
'_symmetry_cell_setting' value 'Triclinic' changed to 'triclinic'
according to '/home/saulius/struct/CIF-dictionaries/cif_core.dic'
dictionary named 'cif_core.dic' version 2.4.1 from 2010-06-29.

Automatic conversion script
Id: cif_fix_enum 1527 2010-12-29 10:47:43Z saulius 

The following automatic conversions were performed:

'_symmetry_cell_setting' value 'Triclinic' changed to 'triclinic'
according to /home/saulius/struct/CIF-dictionaries/cif_core.dic
dictionary named 'cif_core.dic' version 2.4.1 from 2010-06-29.

Automatic conversion script
Id: cif_fix_values 1715 2011-07-08 13:25:40Z adriana 
;
_cod_original_cell_volume 635.90(10)
_cod_database_code 2209122
_cod_database_fobs_code 2209122

loop_
_symmetry_equiv_pos_as_xyz
'x, y, z'
'-x, -y, -z'

loop_
_atom_site_type_symbol
_atom_site_label
_atom_site_fract_x
_atom_site_fract_y
_atom_site_fract_z
_atom_site_U_iso_or_equiv
_atom_site_adp_type
_atom_site_calc_flag
_atom_site_refinement_flags
_atom_site_occupancy
_atom_site_disorder_assembly
_atom_site_disorder_group
O O1 0.62953(16) 0.77754(16) 0.76291(11) 0.0410(3) Uani d . 1 . .
O O2 0.90690(15) 0.69093(15) 0.57109(11) 0.0391(3) Uani d . 1 . .
O O3 0.58288(17) 0.74265(17) 0.54393(11) 0.0408(3) Uani d . 1 . .
P P 0.69705(5) 0.79522(4) 0.61958(3) 0.02832(11) Uani d . 1 . .
Cl Cl 0.83419(5) 1.18554(5) 0.33993(4) 0.03750(11) Uani d . 1 . .
C C10 0.2205(8) 1.0845(7) 0.9156(4) 0.0225(6) Uani d PD 0.849(4) A 1
C C11 0.2332(7) 1.1590(6) 0.7828(4) 0.0244(6) Uani d PD 0.849(4) A 1
H H11 0.3220 1.1028 0.7156 0.029 Uiso calc PR 0.849(4) A 1
C C12 0.1151(9) 1.3139(6) 0.7527(4) 0.0261(8) Uani d PD 0.849(4) A 1
H H12 0.1213 1.3665 0.6640 0.031 Uiso calc PR 0.849(4) A 1
C C13 -0.0141(7) 1.3939(6) 0.8530(5) 0.0266(8) Uani d PD 0.849(4) A 1
H H13 -0.0947 1.5025 0.8346 0.032 Uiso calc PR 0.849(4) A 1
C C14 -0.0216(10) 1.3109(6) 0.9799(5) 0.0278(11) Uani d PD 0.849(4) A 1
H H14 -0.1139 1.3635 1.0479 0.033 Uiso calc PR 0.849(4) A 1
C C20 0.3509(5) 0.8393(4) 1.0685(3) 0.0207(6) Uani d PD 0.849(4) A 1
C C21 0.4837(8) 0.6828(6) 1.0816(3) 0.0257(7) Uani d PD 0.849(4) A 1
H H21 0.5681 0.6408 1.0064 0.031 Uiso calc PR 0.849(4) A 1
C C22 0.4909(8) 0.5907(6) 1.2041(5) 0.0301(9) Uani d PD 0.849(4) A 1
H H22 0.5802 0.4846 1.2147 0.036 Uiso calc PR 0.849(4) A 1
C C23 0.3637(13) 0.6561(8) 1.3131(4) 0.0308(10) Uani d PD 0.849(4) A 1
H H23 0.3668 0.5941 1.3986 0.037 Uiso calc PR 0.849(4) A 1
C C24 0.2358(11) 0.8085(7) 1.2967(5) 0.0288(10) Uani d PD 0.849(4) A 1
H H24 0.1493 0.8514 1.3710 0.035 Uiso calc PR 0.849(4) A 1
N N1 0.34303(19) 0.93048(15) 0.94688(12) 0.0249(3) Uani d PD 0.849(4) A 1
N N2 0.0942(6) 1.1600(5) 1.0127(3) 0.0256(7) Uani d PD 0.849(4) A 1
N N3 0.2304(3) 0.8996(2) 1.1757(2) 0.0246(4) Uani d PD 0.849(4) A 1
C C10' 0.128(3) 1.142(2) 0.9875(16) 0.014(3) Uani d PD 0.151(4) A 2
C C11' -0.006(5) 1.300(3) 0.993(3) 0.027(6) Uani d PD 0.151(4) A 2
H H11' -0.0692 1.3389 1.0734 0.032 Uiso calc PR 0.151(4) A 2
C C12' -0.039(4) 1.393(3) 0.874(3) 0.031(6) Uani d PD 0.151(4) A 2
H H12' -0.1457 1.4892 0.8698 0.037 Uiso calc PR 0.151(4) A 2
C C13' 0.086(5) 1.344(4) 0.761(3) 0.028(5) Uani d PD 0.151(4) A 2
H H13' 0.0771 1.4139 0.6789 0.033 Uiso calc PR 0.151(4) A 2
C C14' 0.224(5) 1.193(3) 0.766(2) 0.035(7) Uani d PD 0.151(4) A 2
H H14' 0.3072 1.1601 0.6874 0.042 Uiso calc PR 0.151(4) A 2
C C20' 0.2608(17) 0.8922(14) 1.1419(12) 0.015(2) Uiso d PD 0.151(4) A 2
C C21' 0.239(5) 0.834(3) 1.277(2) 0.027(5) Uani d PD 0.151(4) A 2
H H21' 0.1522 0.9020 1.3373 0.032 Uiso calc PR 0.151(4) A 2
C C22' 0.342(8) 0.678(4) 1.322(3) 0.031(6) Uani d PD 0.151(4) A 2
H H22' 0.3267 0.6313 1.4117 0.037 Uiso calc PR 0.151(4) A 2
C C23' 0.473(5) 0.595(4) 1.223(2) 0.029(6) Uiso d PD 0.151(4) A 2
H H23' 0.5520 0.4883 1.2485 0.035 Uiso calc PR 0.151(4) A 2
C C24' 0.494(5) 0.657(3) 1.094(2) 0.039(7) Uani d PD 0.151(4) A 2
H H24' 0.5823 0.5900 1.0336 0.047 Uiso calc PR 0.151(4) A 2
N N1' 0.1391(10) 1.0498(9) 1.1105(7) 0.0230(17) Uani d PD 0.151(4) A 2
H H1' 0.057(2) 1.0977(14) 1.1800(17) 0.028 Uiso calc PRD 0.151(4) A 2
N N2' 0.242(3) 1.093(3) 0.8814(14) 0.019(3) Uani d PD 0.151(4) A 2
H H4' 0.322(4) 1.004(4) 0.8843(14) 0.022 Uiso calc PRD 0.151(4) A 2
N N3' 0.394(2) 0.812(2) 1.0473(17) 0.026(4) Uani d PD 0.151(4) A 2
H H1 0.432(4) 0.883(3) 0.881(2) 0.043(6) Uiso d P 0.849(4) A 1
H H4 0.159(4) 0.990(5) 1.153(3) 0.047(9) Uiso d P 0.849(4) A 1
H H2 0.987(4) 0.718(3) 0.596(2) 0.050(6) Uiso d . 1 . .
H H3 0.458(4) 0.768(3) 0.581(2) 0.058(6) Uiso d . 1 . .
H H5 0.691(3) 0.942(3) 0.566(2) 0.049(6) Uiso d . 1 . .

loop_
_atom_site_aniso_label
_atom_site_aniso_U_11
_atom_site_aniso_U_22
_atom_site_aniso_U_33
_atom_site_aniso_U_12
_atom_site_aniso_U_13
_atom_site_aniso_U_23
O1 0.0353(5) 0.0543(7) 0.0291(5) -0.0037(5) -0.0046(4) -0.0152(5)
O2 0.0280(5) 0.0522(7) 0.0353(5) -0.0081(5) -0.0012(4) -0.0150(5)
O3 0.0323(5) 0.0625(8) 0.0306(5) -0.0161(5) -0.0036(4) -0.0131(5)
P 0.02755(17) 0.02780(18) 0.02729(18) -0.00683(13) -0.00472(12) -0.00305(12)
Cl 0.02738(17) 0.0477(2) 0.03562(19) -0.01126(14) -0.00377(13) -0.00609(15)
C10 0.0268(13) 0.0255(10) 0.0168(15) -0.0124(9) -0.0034(12) -0.0006(13)
C11 0.0291(11) 0.0216(15) 0.0204(14) -0.0065(10) -0.0037(10) -0.0024(12)
C12 0.033(2) 0.023(2) 0.0207(10) -0.0057(16) -0.0054(9) -0.0031(11)
C13 0.0292(19) 0.0237(12) 0.0237(14) -0.0054(10) -0.0055(15) -0.0014(10)
C14 0.0307(14) 0.0250(14) 0.0252(19) -0.0042(10) -0.0050(14) -0.0063(12)
C20 0.0222(14) 0.0210(10) 0.0192(13) -0.0076(9) -0.0023(11) -0.0040(10)
C21 0.0283(18) 0.0251(19) 0.0222(9) -0.0082(14) -0.0054(8) 0.0002(8)
C22 0.0311(15) 0.0276(12) 0.0269(15) -0.0062(8) -0.0063(12) 0.0012(11)
C23 0.034(2) 0.0275(14) 0.028(2) -0.0073(11) -0.010(2) 0.0010(16)
C24 0.0375(14) 0.028(2) 0.0211(9) -0.0129(17) -0.0060(8) 0.0007(11)
N1 0.0284(6) 0.0253(6) 0.0177(6) -0.0058(5) -0.0008(4) -0.0046(4)
N2 0.0294(14) 0.0254(11) 0.0207(11) -0.0070(9) -0.0006(9) -0.0077(8)
N3 0.0279(8) 0.0242(8) 0.0195(8) -0.0069(6) -0.0010(7) -0.0048(7)
C10' 0.019(7) 0.008(4) 0.013(7) -0.002(4) -0.005(6) 0.000(5)
C11' 0.037(11) 0.034(10) 0.016(7) -0.021(8) -0.012(6) 0.008(5)
C12' 0.022(6) 0.038(9) 0.033(11) -0.015(5) 0.017(5) -0.024(8)
C13' 0.023(8) 0.008(7) 0.049(11) 0.005(5) -0.017(7) -0.003(5)
C14' 0.058(13) 0.037(15) 0.015(6) -0.029(11) -0.007(6) 0.009(6)
C21' 0.025(7) 0.006(5) 0.046(13) -0.004(5) -0.012(8) 0.004(6)
C22' 0.034(11) 0.041(14) 0.017(7) -0.010(9) 0.011(6) -0.021(8)
C24' 0.028(8) 0.010(6) 0.077(17) 0.008(5) -0.025(9) -0.008(8)
N1' 0.027(3) 0.018(3) 0.021(3) -0.002(3) -0.004(3) -0.006(3)
N2' 0.024(5) 0.014(4) 0.015(8) -0.006(3) 0.000(6) 0.002(6)
N3' 0.024(7) 0.037(8) 0.019(5) -0.013(6) 0.012(4) -0.023(4)

loop_
_atom_type_symbol
_atom_type_description
_atom_type_scat_dispersion_real
_atom_type_scat_dispersion_imag
_atom_type_scat_source
C C 0.0033 0.0016 'International Tables Vol C Tables 4.2.6.8 and 6.1.1.4'
H H 0.0000 0.0000 'International Tables Vol C Tables 4.2.6.8 and 6.1.1.4'
N N 0.0061 0.0033 'International Tables Vol C Tables 4.2.6.8 and 6.1.1.4'
O O 0.0106 0.0060 'International Tables Vol C Tables 4.2.6.8 and 6.1.1.4'
P P 0.1023 0.0942 'International Tables Vol C Tables 4.2.6.8 and 6.1.1.4'
Cl Cl 0.1484 0.1585 'International Tables Vol C Tables 4.2.6.8 and 6.1.1.4'

loop_
_geom_angle_atom_site_label_1
_geom_angle_atom_site_label_2
_geom_angle_atom_site_label_3
_geom_angle
_geom_angle_publ_flag
P O2 H2 111.1(16) yes
P O3 H3 110.3(17) yes
O1 P O2 115.68(7) yes
O1 P O3 115.50(7) yes
O2 P O3 101.06(7) yes
O1 P H5 113.0(10) ?
O2 P H5 105.0(10) ?
O3 P H5 105.0(10) ?
N2 C10 N1 119.0(4) yes
N2 C10 C11 122.0(5) no
N1 C10 C11 119.1(4) yes
C12 C11 C10 118.8(4) no
C12 C11 H11 120.6 no
C10 C11 H11 120.6 no
C11 C12 C13 119.6(3) no
C11 C12 H12 120.2 no
C13 C12 H12 120.2 no
C14 C13 C12 118.1(3) no
C14 C13 H13 121.0 no
C12 C13 H13 121.0 no
N2 C14 C13 123.7(4) no
N2 C14 H14 118.2 no
C13 C14 H14 118.2 no
N3 C20 N1 120.1(2) yes
N3 C20 C21 120.4(3) no
N1 C20 C21 119.5(3) yes
C22 C21 C20 119.5(3) no
C22 C21 H21 120.3 no
C20 C21 H21 120.3 no
C21 C22 C23 118.8(4) no
C21 C22 H22 120.6 no
C23 C22 H22 120.6 no
C24 C23 C22 120.1(4) no
C24 C23 H23 119.9 no
C22 C23 H23 119.9 no
N3 C24 C23 120.9(4) no
N3 C24 H24 119.6 no
C23 C24 H24 119.6 no
C20 N1 C10 127.4(2) yes
C20 N1 H1 115(2) ?
C10 N1 H1 118(2) ?
C10 N2 C14 117.8(4) no
C20 N3 C24 120.3(3) no
C20 N3 H4 110(2) ?
C24 N3 H4 130(2) ?
N2' C10' N1' 123.0(10) no
N2' C10' C11' 125(2) no
N1' C10' C11' 112(2) no
C12' C11' C10' 116(2) no
C12' C11' H11' 122.1 no
C10' C11' H11' 122.1 no
C11' C12' C13' 119(2) no
C11' C12' H12' 120.6 no
C13' C12' H12' 120.6 no
C14' C13' C12' 120(2) no
C14' C13' H13' 119.8 no
C12' C13' H13' 119.8 no
N2' C14' C13' 121(2) no
N2' C14' H14' 119.6 no
C13' C14' H14' 119.6 no
N3' C20' N1' 121.0(10) no
N3' C20' C21' 125(2) no
N1' C20' C21' 114.0(10) no
N3' C20' H4 142(2) no
C21' C20' H4 93(3) no
C22' C21' C20' 120(2) no
C22' C21' H21' 120.0 no
C20' C21' H21' 120.0 no
C21' C22' C23' 114(2) no
C21' C22' H22' 123.0 no
C23' C22' H22' 123.0 no
C24' C23' C22' 124(2) no
C24' C23' H23' 117.8 no
C22' C23' H23' 117.8 no
C23' C24' N3' 123(2) no
C23' C24' H24' 118.7 no
N3' C24' H24' 118.7 no
C10' N1' C20' 128.0(10) no
C10' N1' H1' 116.2 no
C20' N1' H1' 116.2 no
C10' N1' H4 160(3) no
H1' N1' H4 83.6 no
C10' N2' C14' 118(2) no
C10' N2' H4' 120.8 no
C14' N2' H4' 120.8 no
C20' N3' C24' 114(2) no

loop_
_geom_bond_atom_site_label_1
_geom_bond_atom_site_label_2
_geom_bond_distance
_geom_bond_publ_flag
O1 P 1.4730(10) yes
O2 P 1.5520(10) yes
O2 H2 0.84(3) no
O3 P 1.5560(10) yes
O3 H3 0.89(3) no
P H5 1.28(2) no
C10 N2 1.345(5) no
C10 N1 1.379(6) no
C10 C11 1.412(5) no
C11 C12 1.370(5) no
C11 H11 0.95 no
C12 C13 1.394(5) no
C12 H12 0.95 no
C13 C14 1.379(5) no
C13 H13 0.95 no
C14 N2 1.344(5) no
C14 H14 0.95 no
C20 N3 1.355(4) no
C20 N1 1.364(3) no
C20 C21 1.403(5) no
C21 C22 1.374(5) no
C21 H21 0.95 no
C22 C23 1.404(5) no
C22 H22 0.95 no
C23 C24 1.364(6) no
C23 H23 0.95 no
C24 N3 1.357(5) no
C24 H24 0.95 no
N1 H1 0.91(3) no
N3 H4 0.81(4) no
C10' N2' 1.30(2) no
C10' N1' 1.38(2) no
C10' C11' 1.42(2) no
C11' C12' 1.37(2) no
C11' H11' 0.95 no
C12' C13' 1.39(2) no
C12' H12' 0.95 no
C13' C14' 1.38(2) no
C13' H13' 0.95 no
C14' N2' 1.35(2) no
C14' H14' 0.95 no
C20' N3' 1.360(10) no
C20' N1' 1.400(10) no
C20' C21' 1.40(2) no
C20' H4 0.94(4) no
C21' C22' 1.37(2) no
C21' H21' 0.95 no
C22' C23' 1.40(2) no
C22' H22' 0.95 no
C23' C24' 1.35(2) no
C23' H23' 0.95 no
C24' N3' 1.37(2) no
C24' H24' 0.95 no
N1' H1' 0.92 no
N2' H4' 0.81 no

loop_
_geom_hbond_atom_site_label_D
_geom_hbond_atom_site_label_H
_geom_hbond_atom_site_label_A
_geom_hbond_site_symmetry_A
_geom_hbond_distance_DH
_geom_hbond_distance_HA
_geom_hbond_distance_DA
_geom_hbond_angle_DHA
_geom_hbond_publ_flag
N1 H1 O1 . 0.91(3) 1.82(3) 2.720(2) 173(2) yes
N3 H4 N2 . 0.81(4) 1.89(4) 2.610(4) 147(3) yes
O2 H2 Cl 2_776 0.84(3) 2.13(3) 2.9640(10) 173(2) yes
O3 H3 Cl 2_676 0.89(3) 2.07(3) 2.9540(10) 176(2) yes
